data_2237604
loop_
_publ_author_name
'Pan, Yong'
'Guo, Hai-Fu'
'Ma, De-Yun'

_publ_section_title
;
 (<i>E</i>)-<i>N</i>-(2,4-Dichlorobenzylidene)-2,5-dimethoxyaniline
;
_journal_coeditor_code CQ2001
_journal_issue 4
_journal_name_full 'Acta Crystallographica Section E'
_journal_page_first o469
_journal_paper_doi 10.1107/S1600536813005552
_journal_volume 69
_journal_year 2013
_chemical_formula_iupac 'C15 H13 Cl2 N O2'
_chemical_formula_moiety 'C15 H13 Cl2 N O2'
_chemical_formula_sum 'C15 H13 Cl2 N O2'
_chemical_formula_weight 310.16
_chemical_name_systematic
;
(<i>E</i>)-<i>N</i>-(2,4-Dichlorobenzylidene)-2,5-dimethoxyaniline
;
_space_group_IT_number 14
_symmetry_cell_setting monoclinic
_symmetry_space_group_name_Hall '-P 2yn'
_symmetry_space_group_name_H-M 'P 1 21/n 1'
_atom_sites_solution_hydrogens geom
_atom_sites_solution_primary direct
_atom_sites_solution_secondary difmap
_audit_creation_method SHELXL-97
_cell_angle_alpha 90.00
_cell_angle_beta 96.622(2)
_cell_angle_gamma 90.00
_cell_formula_units_Z 4
_cell_length_a 13.2879(12)
_cell_length_b 5.1329(5)
_cell_length_c 21.1490(18)
_cell_measurement_reflns_used 5300
_cell_measurement_temperature 296(2)
_cell_measurement_theta_max 28.00
_cell_measurement_theta_min 1.26
_cell_volume 1432.9(2)
_computing_cell_refinement 'SAINT (Bruker, 2004)'
_computing_data_collection 'APEX2 (Bruker, 2004)'
_computing_data_reduction 'SAINT (Bruker, 2004)'
_computing_molecular_graphics 'XP in SHELXTL (Sheldrick, 2008)'
_computing_publication_material 'SHELXL97 (Sheldrick, 2008)'
_computing_structure_refinement 'SHELXL97 (Sheldrick, 2008)'
_computing_structure_solution 'SHELXS97 (Sheldrick, 2008)'
_diffrn_ambient_temperature 296(2)
_diffrn_measured_fraction_theta_full 0.991
_diffrn_measured_fraction_theta_max 0.991
_diffrn_measurement_device_type 'Bruker APEXII area-detector'
_diffrn_measurement_method '\f and \w scan'
_diffrn_radiation_monochromator graphite
_diffrn_radiation_source 'fine-focus sealed tube'
_diffrn_radiation_type MoK\a
_diffrn_radiation_wavelength 0.71073
_diffrn_reflns_av_R_equivalents 0.0197
_diffrn_reflns_av_sigmaI/netI 0.0227
_diffrn_reflns_limit_h_max 15
_diffrn_reflns_limit_h_min -15
_diffrn_reflns_limit_k_max 6
_diffrn_reflns_limit_k_min -6
_diffrn_reflns_limit_l_max 25
_diffrn_reflns_limit_l_min -25
_diffrn_reflns_number 7646
_diffrn_reflns_theta_full 25.20
_diffrn_reflns_theta_max 25.20
_diffrn_reflns_theta_min 1.72
_diffrn_standards_number 0
_exptl_absorpt_coefficient_mu 0.453
_exptl_absorpt_correction_T_max 0.917
_exptl_absorpt_correction_T_min 0.875
_exptl_absorpt_correction_type multi-scan
_exptl_absorpt_process_details '(SADABS; Sheldrick, 1996)'
_exptl_crystal_colour yellow
_exptl_crystal_density_diffrn 1.438
_exptl_crystal_density_method 'not measured'
_exptl_crystal_description block
_exptl_crystal_F_000 640
_exptl_crystal_size_max 0.33
_exptl_crystal_size_mid 0.27
_exptl_crystal_size_min 0.22
_refine_diff_density_max 0.183
_refine_diff_density_min -0.181
_refine_ls_extinction_method none
_refine_ls_goodness_of_fit_ref 1.042
_refine_ls_hydrogen_treatment constr
_refine_ls_matrix_type full
_refine_ls_number_parameters 183
_refine_ls_number_reflns 2545
_refine_ls_number_restraints 0
_refine_ls_restrained_S_all 1.042
_refine_ls_R_factor_all 0.0373
_refine_ls_R_factor_gt 0.0299
_refine_ls_shift/su_max 0.002
_refine_ls_shift/su_mean 0.000
_refine_ls_structure_factor_coef Fsqd
_refine_ls_weighting_details 'calc w=1/[\s^2^(Fo^2^)+(0.0481P)^2^+0.4104P] where P=(Fo^2^+2Fc^2^)/3'
_refine_ls_weighting_scheme calc
_refine_ls_wR_factor_gt 0.0860
_refine_ls_wR_factor_ref 0.0929
_reflns_number_gt 2166
_reflns_number_total 2545
_reflns_threshold_expression I>2sigma(I)
_cod_data_source_file cq2001.cif
_cod_data_source_block I
_cod_original_sg_symbol_Hall '-P 2yn '
_cod_original_sg_symbol_H-M 'P 21/n'
_cod_database_code 2237604
_cod_database_fobs_code 2237604

loop_
_symmetry_equiv_pos_as_xyz
'x, y, z'
'-x+1/2, y+1/2, -z+1/2'
'-x, -y, -z'
'x-1/2, -y-1/2, z-1/2'

loop_
_atom_site_type_symbol
_atom_site_label
_atom_site_fract_x
_atom_site_fract_y
_atom_site_fract_z
_atom_site_U_iso_or_equiv
_atom_site_adp_type
_atom_site_calc_flag
_atom_site_refinement_flags
_atom_site_occupancy
_atom_site_symmetry_multiplicity
C C1 0.23947(13) 0.0926(3) 0.90147(8) 0.0410(4) Uani d . 1 1
C C2 0.31359(13) -0.0886(4) 0.88812(8) 0.0445(4) Uani d . 1 1
C C3 0.29198(16) -0.2578(4) 0.83778(9) 0.0534(5) Uani d . 1 1
H H3 0.3401 -0.3811 0.8295 0.064 Uiso calc R 1 1
C C4 0.20020(16) -0.2487(4) 0.79912(9) 0.0531(5) Uani d . 1 1
H H4 0.1869 -0.3651 0.7655 0.064 Uiso calc R 1 1
C C5 0.12894(14) -0.0656(4) 0.81105(8) 0.0479(4) Uani d . 1 1
C C6 0.14928(14) 0.1034(4) 0.86207(8) 0.0449(4) Uani d . 1 1
H H6 0.1010 0.2270 0.8699 0.054 Uiso calc R 1 1
C C7 0.19243(13) 0.3032(4) 0.98933(8) 0.0413(4) Uani d . 1 1
H H7 0.1331 0.2057 0.9830 0.050 Uiso calc R 1 1
C C8 0.20445(12) 0.4962(3) 1.04073(7) 0.0384(4) Uani d . 1 1
C C9 0.13326(13) 0.5323(3) 1.08379(8) 0.0395(4) Uani d . 1 1
C C10 0.14630(14) 0.7172(4) 1.13174(8) 0.0448(4) Uani d . 1 1
H H10 0.0982 0.7379 1.1600 0.054 Uiso calc R 1 1
C C11 0.23178(15) 0.8692(4) 1.13661(8) 0.0460(4) Uani d . 1 1
C C12 0.30436(16) 0.8415(4) 1.09520(9) 0.0526(5) Uani d . 1 1
H H12 0.3621 0.9453 1.0993 0.063 Uiso calc R 1 1
C C13 0.28939(14) 0.6569(4) 1.04783(8) 0.0480(4) Uani d . 1 1
H H13 0.3377 0.6390 1.0196 0.058 Uiso calc R 1 1
C C14 0.47361(16) -0.2867(5) 0.92139(12) 0.0679(6) Uani d . 1 1
H H14A 0.4417 -0.4528 0.9253 0.102 Uiso calc R 1 1
H H14B 0.5300 -0.2699 0.9538 0.102 Uiso calc R 1 1
H H14C 0.4971 -0.2736 0.8802 0.102 Uiso calc R 1 1
C C15 0.0017(2) -0.2339(6) 0.73297(11) 0.0803(8) Uani d . 1 1
H H15A 0.0448 -0.2478 0.6996 0.121 Uiso calc R 1 1
H H15B -0.0663 -0.1967 0.7148 0.121 Uiso calc R 1 1
H H15C 0.0028 -0.3952 0.7560 0.121 Uiso calc R 1 1
Cl Cl1 0.02571(3) 0.33712(10) 1.08021(2) 0.05366(16) Uani d . 1 1
Cl Cl2 0.24982(5) 1.10453(10) 1.19606(2) 0.06520(19) Uani d . 1 1
N N1 0.26115(11) 0.2661(3) 0.95328(7) 0.0441(4) Uani d . 1 1
O O1 0.40247(10) -0.0847(3) 0.92844(7) 0.0575(4) Uani d . 1 1
O O2 0.03701(11) -0.0305(3) 0.77496(7) 0.0662(4) Uani d . 1 1

loop_
_atom_site_aniso_label
_atom_site_aniso_U_11
_atom_site_aniso_U_22
_atom_site_aniso_U_33
_atom_site_aniso_U_12
_atom_site_aniso_U_13
_atom_site_aniso_U_23
C1 0.0453(9) 0.0381(10) 0.0413(9) -0.0026(7) 0.0125(7) 0.0004(7)
C2 0.0446(10) 0.0457(11) 0.0454(9) 0.0017(8) 0.0139(7) 0.0044(8)
C3 0.0615(12) 0.0460(11) 0.0561(11) 0.0066(9) 0.0211(9) -0.0026(9)
C4 0.0670(13) 0.0485(12) 0.0461(10) -0.0092(9) 0.0164(9) -0.0087(9)
C5 0.0491(10) 0.0535(12) 0.0421(9) -0.0095(9) 0.0100(8) -0.0005(8)
C6 0.0436(10) 0.0477(11) 0.0449(9) 0.0010(8) 0.0113(7) -0.0028(8)
C7 0.0404(9) 0.0417(10) 0.0413(8) 0.0014(7) 0.0034(7) 0.0020(8)
C8 0.0423(9) 0.0361(9) 0.0365(8) 0.0048(7) 0.0024(7) 0.0037(7)
C9 0.0400(9) 0.0377(9) 0.0403(8) 0.0047(7) 0.0016(7) 0.0062(7)
C10 0.0535(11) 0.0430(10) 0.0376(9) 0.0129(8) 0.0046(7) 0.0027(8)
C11 0.0643(12) 0.0354(10) 0.0357(8) 0.0070(8) -0.0054(8) 0.0023(7)
C12 0.0587(11) 0.0481(11) 0.0491(10) -0.0106(9) -0.0019(8) 0.0025(9)
C13 0.0496(10) 0.0517(12) 0.0435(9) -0.0029(9) 0.0090(8) 0.0014(8)
C14 0.0483(12) 0.0714(15) 0.0875(16) 0.0155(10) 0.0219(11) 0.0111(13)
C15 0.0758(16) 0.102(2) 0.0615(13) -0.0301(15) 0.0016(11) -0.0213(14)
Cl1 0.0457(3) 0.0577(3) 0.0593(3) -0.0027(2) 0.0129(2) -0.0005(2)
Cl2 0.0955(4) 0.0480(3) 0.0478(3) 0.0076(3) -0.0101(2) -0.0082(2)
N1 0.0450(8) 0.0451(9) 0.0425(8) 0.0008(7) 0.0065(6) -0.0023(7)
O1 0.0463(7) 0.0635(9) 0.0628(8) 0.0102(6) 0.0072(6) -0.0008(7)
O2 0.0571(9) 0.0824(11) 0.0569(8) -0.0062(8) -0.0026(6) -0.0149(8)

loop_
_atom_type_symbol
_atom_type_description
_atom_type_scat_dispersion_real
_atom_type_scat_dispersion_imag
_atom_type_scat_source
C C 0.0033 0.0016 'International Tables Vol C Tables 4.2.6.8 and 6.1.1.4'
H H 0.0000 0.0000 'International Tables Vol C Tables 4.2.6.8 and 6.1.1.4'
N N 0.0061 0.0033 'International Tables Vol C Tables 4.2.6.8 and 6.1.1.4'
O O 0.0106 0.0060 'International Tables Vol C Tables 4.2.6.8 and 6.1.1.4'
Cl Cl 0.1484 0.1585 'International Tables Vol C Tables 4.2.6.8 and 6.1.1.4'

loop_
_geom_angle_atom_site_label_1
_geom_angle_atom_site_label_2
_geom_angle_atom_site_label_3
_geom_angle
C6 C1 C2 119.02(16)
C6 C1 N1 121.81(16)
C2 C1 N1 119.12(16)
O1 C2 C3 125.15(17)
O1 C2 C1 115.92(16)
C3 C2 C1 118.91(17)
C2 C3 C4 121.60(18)
C2 C3 H3 119.2
C4 C3 H3 119.2
C5 C4 C3 119.38(18)
C5 C4 H4 120.3
C3 C4 H4 120.3
O2 C5 C4 124.94(17)
O2 C5 C6 115.51(17)
C4 C5 C6 119.53(18)
C1 C6 C5 121.49(17)
C1 C6 H6 119.3
C5 C6 H6 119.3
N1 C7 C8 121.49(17)
N1 C7 H7 119.3
C8 C7 H7 119.3
C13 C8 C9 116.89(16)
C13 C8 C7 119.87(15)
C9 C8 C7 123.23(16)
C10 C9 C8 122.02(17)
C10 C9 Cl1 117.34(13)
C8 C9 Cl1 120.61(14)
C11 C10 C9 118.51(16)
C11 C10 H10 120.7
C9 C10 H10 120.7
C10 C11 C12 121.70(17)
C10 C11 Cl2 119.53(14)
C12 C11 Cl2 118.77(15)
C13 C12 C11 118.63(18)
C13 C12 H12 120.7
C11 C12 H12 120.7
C12 C13 C8 122.25(17)
C12 C13 H13 118.9
C8 C13 H13 118.9
O1 C14 H14A 109.5
O1 C14 H14B 109.5
H14A C14 H14B 109.5
O1 C14 H14C 109.5
H14A C14 H14C 109.5
H14B C14 H14C 109.5
O2 C15 H15A 109.5
O2 C15 H15B 109.5
H15A C15 H15B 109.5
O2 C15 H15C 109.5
H15A C15 H15C 109.5
H15B C15 H15C 109.5
C7 N1 C1 117.58(15)
C2 O1 C14 117.26(17)
C5 O2 C15 117.40(19)

loop_
_geom_bond_atom_site_label_1
_geom_bond_atom_site_label_2
_geom_bond_distance
C1 C6 1.380(2)
C1 C2 1.407(2)
C1 N1 1.416(2)
C2 O1 1.375(2)
C2 C3 1.379(3)
C3 C4 1.389(3)
C3 H3 0.9300
C4 C5 1.378(3)
C4 H4 0.9300
C5 O2 1.376(2)
C5 C6 1.387(3)
C6 H6 0.9300
C7 N1 1.270(2)
C7 C8 1.466(2)
C7 H7 0.9300
C8 C13 1.392(3)
C8 C9 1.399(2)
C9 C10 1.385(3)
C9 Cl1 1.7397(18)
C10 C11 1.372(3)
C10 H10 0.9300
C11 C12 1.383(3)
C11 Cl2 1.7399(18)
C12 C13 1.376(3)
C12 H12 0.9300
C13 H13 0.9300
C14 O1 1.423(2)
C14 H14A 0.9600
C14 H14B 0.9600
C14 H14C 0.9600
C15 O2 1.415(3)
C15 H15A 0.9600
C15 H15B 0.9600
C15 H15C 0.9600

loop_
_geom_hbond_atom_site_label_D
_geom_hbond_atom_site_label_H
_geom_hbond_atom_site_label_A
_geom_hbond_site_symmetry_A
_geom_hbond_distance_DH
_geom_hbond_distance_HA
_geom_hbond_distance_DA
_geom_hbond_angle_DHA
C13 H13 O1 1_565 0.93 2.62 3.357(2) 137
C7 H7 Cl1 . 0.93 2.72 3.1000(10) 106
C13 H13 N1 . 0.93 2.52 2.826(6) 100

loop_
_cod_related_entry_id
_cod_related_entry_database
_cod_related_entry_code
1 ChemSpider 30658373
